data_4510450
loop_
_publ_author_name
'Masoomi, Mohammad Yaser'
'Stylianou, Kyriakos C.'
'Morsali, Ali'
'Retailleau, Pascal'
'Maspoch, Daniel'

_publ_section_title
;
 Selective CO2Capture in Metal--Organic Frameworks with
 Azine-Functionalized Pores Generated by Mechanosynthesis
;
_journal_issue 5
_journal_name_full 'Crystal Growth &amp; Design'
_journal_page_first 2092
_journal_paper_doi 10.1021/cg500033b
_journal_volume 14
_journal_year 2014
_chemical_formula_moiety 'C21 H15 N2 O5 Zn, 1.2(C3 H7 N O)'
_chemical_formula_sum 'C24.6 H23.4 N3.2 O6.2 Zn'
_chemical_formula_weight 528.44
_chemical_name_systematic
; 
 ? 
;
_space_group_IT_number 15
_symmetry_cell_setting monoclinic
_symmetry_space_group_name_Hall '-C 2yc'
_symmetry_space_group_name_H-M 'C 1 2/c 1'
_atom_sites_solution_hydrogens geom
_atom_sites_solution_primary direct
_atom_sites_solution_secondary difmap
_audit_creation_method SHELXL-97
_cell_angle_alpha 90.00
_cell_angle_beta 98.956(7)
_cell_angle_gamma 90.00
_cell_formula_units_Z 8
_cell_length_a 26.8080(14)
_cell_length_b 8.1923(5)
_cell_length_c 23.3025(16)
_cell_measurement_reflns_used 2325
_cell_measurement_temperature 193(2)
_cell_measurement_theta_max 68.2
_cell_measurement_theta_min 6.7
_cell_volume 5055.3(5)
_computing_cell_refinement 'CrystalClear-SM Expert 2.0 r4 (Rigaku, 2009)'
_computing_data_collection 'CrystalClear-SM Expert 2.0 r4 (Rigaku, 2009)'
_computing_data_reduction 'CrystalClear-SM Expert 2.0 r4 (Rigaku, 2009)'
_computing_molecular_graphics 'PLATON (Spek, 2003)'
_computing_publication_material 'SHELXL97 (Sheldrick, 2008)'
_computing_structure_refinement 'SHELXL97 (Sheldrick, 2008); CRYSTALBUILDER (Welter, 2006)'
_computing_structure_solution 'SHELXS97 (Sheldrick, 2008)'
_diffrn_ambient_temperature 193(2)
_diffrn_detector_type 'RAPID II large area curved imaging plate detector '
_diffrn_measured_fraction_theta_full 0.983
_diffrn_measured_fraction_theta_max 0.983
_diffrn_measurement_details
;
scan:
    Number of images: 36
               Slice: 20.0000 - 200.0000
         Image width: 5.0000
            Exp time: 360.0000
       Rotation axis: Omega
               Omega: 0.0000
                 Chi: 30.0000
                 Phi: 270.0000
                 XTD: 127.4000
              2theta: 0.0000
scan:
    Number of images: 27
               Slice: 20.0000 - 155.0000
         Image width: 5.0000
            Exp time: 360.0000
       Rotation axis: Omega
               Omega: 0.0000
                 Chi: 54.0000
                 Phi: 180.0000
                 XTD: 127.4000
              2theta: 0.0000
scan:
    Number of images: 18
               Slice: 42.0000 - 132.0000
         Image width: 5.0000
            Exp time: 360.0000
       Rotation axis: Omega
               Omega: 0.0000
                 Chi: 54.0000
                 Phi: 270.0000
                 XTD: 127.4000
              2theta: 0.0000

;
_diffrn_measurement_device_type 'Rigaku rapid II RAXIS conversion'
_diffrn_measurement_method 'profile data from \w-scans'
_diffrn_orient_matrix_type FS_PROCESS
_diffrn_orient_matrix_UB_11 0.010963
_diffrn_orient_matrix_UB_12 0.115415
_diffrn_orient_matrix_UB_13 -0.004347
_diffrn_orient_matrix_UB_21 -0.035396
_diffrn_orient_matrix_UB_22 0.038089
_diffrn_orient_matrix_UB_23 0.000324
_diffrn_orient_matrix_UB_31 0.007276
_diffrn_orient_matrix_UB_32 0.011338
_diffrn_orient_matrix_UB_33 0.043224
_diffrn_radiation_monochromator graphite
_diffrn_radiation_source 'fine-focus sealed tube'
_diffrn_radiation_type CuK\a
_diffrn_radiation_wavelength 1.54187
_diffrn_reflns_av_R_equivalents 0.0666
_diffrn_reflns_av_sigmaI/netI 0.0850
_diffrn_reflns_limit_h_max 23
_diffrn_reflns_limit_h_min -26
_diffrn_reflns_limit_k_max 7
_diffrn_reflns_limit_k_min -8
_diffrn_reflns_limit_l_max 16
_diffrn_reflns_limit_l_min -22
_diffrn_reflns_number 9672
_diffrn_reflns_theta_full 50.00
_diffrn_reflns_theta_max 50.00
_diffrn_reflns_theta_min 6.69
_exptl_absorpt_coefficient_mu 1.734
_exptl_absorpt_correction_T_max 1.000
_exptl_absorpt_correction_T_min 0.710
_exptl_absorpt_correction_type multi-scan
_exptl_absorpt_process_details 'FS_ABSCOR (Rigaku, 2009)'
_exptl_crystal_colour 'pale orange'
_exptl_crystal_density_diffrn 1.389
_exptl_crystal_density_method 'not measured'
_exptl_crystal_description 'squared or diamond plate'
_exptl_crystal_F_000 2184
_exptl_crystal_size_max 0.16
_exptl_crystal_size_mid 0.15
_exptl_crystal_size_min 0.02
_refine_diff_density_max 0.632
_refine_diff_density_min -0.991
_refine_diff_density_rms 0.114
_refine_ls_extinction_method none
_refine_ls_goodness_of_fit_ref 1.151
_refine_ls_hydrogen_treatment constr
_refine_ls_matrix_type full
_refine_ls_number_parameters 263
_refine_ls_number_reflns 2544
_refine_ls_number_restraints 0
_refine_ls_restrained_S_all 1.151
_refine_ls_R_factor_all 0.1091
_refine_ls_R_factor_gt 0.0916
_refine_ls_shift/su_max 0.000
_refine_ls_shift/su_mean 0.000
_refine_ls_structure_factor_coef Fsqd
_refine_ls_weighting_details 'calc w=1/[\s^2^(Fo^2^)+(0.1855P)^2^+0.0000P] where P=(Fo^2^+2Fc^2^)/3'
_refine_ls_weighting_scheme calc
_refine_ls_wR_factor_gt 0.2561
_refine_ls_wR_factor_ref 0.2877
_reflns_number_gt 1812
_reflns_number_total 2544
_reflns_threshold_expression >2sigma(I)
_cod_data_source_file cg500033b_si_003.cif
_cod_data_source_block MMTI-2
_cod_depositor_comments 'Adding full bibliography for 4510450--4510451.cif.'
_cod_original_sg_symbol_H-M 'C 2/c'
_cod_original_formula_sum 'C24.60 H23.40 N3.20 O6.20 Zn'
_cod_database_code 4510450

loop_
_symmetry_equiv_pos_as_xyz
'x, y, z'
'-x, y, -z+1/2'
'x+1/2, y+1/2, z'
'-x+1/2, y+1/2, -z+1/2'
'-x, -y, -z'
'x, -y, z-1/2'
'-x+1/2, -y+1/2, -z'
'x+1/2, -y+1/2, z-1/2'

loop_
_atom_site_label
_atom_site_type_symbol
_atom_site_fract_x
_atom_site_fract_y
_atom_site_fract_z
_atom_site_U_iso_or_equiv
_atom_site_adp_type
_atom_site_occupancy
_atom_site_symmetry_multiplicity
_atom_site_calc_flag
_atom_site_refinement_flags
Zn1 Zn 0.45956(3) 0.87837(11) -0.00160(5) 0.0459(7) Uani 1 1 d .
O1 O 0.4237(2) 1.0496(7) 0.0412(3) 0.0649(18) Uani 1 1 d .
O2 O 0.5144(2) 0.7677(7) -0.0405(3) 0.0550(17) Uani 1 1 d .
O3 O 0.6495(3) 0.3880(9) -0.1937(3) 0.091(2) Uani 1 1 d .
O4 O 0.4384(2) 1.0057(7) -0.0767(3) 0.0669(19) Uani 1 1 d .
O5 O 0.4988(2) 0.8098(7) 0.0760(2) 0.0547(17) Uani 1 1 d .
N1 N 0.4053(2) 0.7038(8) -0.0177(3) 0.0486(19) Uani 1 1 d .
N2 N 0.2654(3) 0.3177(8) 0.0001(4) 0.065(2) Uani 1 1 d .
C1 C 0.5554(4) 0.8117(10) -0.0527(4) 0.050(2) Uani 1 1 d .
C2 C 0.5830(3) 0.7021(10) -0.0877(4) 0.052(2) Uani 1 1 d .
C3 C 0.6253(3) 0.7461(11) -0.1117(4) 0.060(3) Uani 1 1 d .
H3 H 0.6398 0.8510 -0.1036 0.072 Uiso 1 1 calc R
C4 C 0.6469(4) 0.6395(12) -0.1472(5) 0.073(3) Uani 1 1 d .
H4 H 0.6764 0.6705 -0.1625 0.087 Uiso 1 1 calc R
C5 C 0.6260(4) 0.4937(13) -0.1597(4) 0.068(3) Uani 1 1 d .
C6 C 0.5856(4) 0.4369(12) -0.1344(5) 0.064(3) Uani 1 1 d .
H6 H 0.5738 0.3281 -0.1405 0.077 Uiso 1 1 calc R
C7 C 0.5638(3) 0.5405(11) -0.1009(4) 0.065(3) Uani 1 1 d .
H7 H 0.5347 0.5056 -0.0856 0.078 Uiso 1 1 calc R
C8 C 0.6200(3) 0.3262(13) -0.2438(4) 0.070(3) Uani 1 1 d .
C9 C 0.3620(3) 1.1840(14) -0.2335(4) 0.078(3) Uani 1 1 d .
H9 H 0.3325 1.1319 -0.2529 0.094 Uiso 1 1 calc R
C10 C 0.3874(4) 1.1210(13) -0.1834(5) 0.084(4) Uani 1 1 d .
H10 H 0.3747 1.0254 -0.1676 0.101 Uiso 1 1 calc R
C11 C 0.4322(3) 1.1941(11) -0.1539(4) 0.058(3) Uani 1 1 d .
C12 C 0.4479(3) 1.3336(11) -0.1782(4) 0.062(3) Uani 1 1 d .
H12 H 0.4773 1.3868 -0.1588 0.075 Uiso 1 1 calc R
C13 C 0.4239(4) 1.4005(11) -0.2286(4) 0.061(3) Uani 1 1 d .
H13 H 0.4369 1.4955 -0.2445 0.073 Uiso 1 1 calc R
C14 C 0.4605(4) 1.1235(11) -0.0983(5) 0.060(3) Uani 1 1 d .
C15 C 0.3630(3) 0.7105(10) 0.0086(4) 0.055(3) Uani 1 1 d .
H15 H 0.3579 0.8047 0.0308 0.066 Uiso 1 1 calc R
C16 C 0.3281(3) 0.5899(11) 0.0046(4) 0.053(3) Uani 1 1 d .
H16 H 0.2993 0.6003 0.0235 0.064 Uiso 1 1 calc R
C17 C 0.3351(3) 0.4477(10) -0.0281(4) 0.053(2) Uani 1 1 d .
C18 C 0.3784(3) 0.4466(12) -0.0549(4) 0.068(3) Uani 1 1 d .
H18 H 0.3850 0.3551 -0.0776 0.081 Uiso 1 1 calc R
C19 C 0.4108(3) 0.5733(11) -0.0490(4) 0.058(3) Uani 1 1 d .
H19 H 0.4393 0.5682 -0.0687 0.069 Uiso 1 1 calc R
C20 C 0.3017(3) 0.3064(11) -0.0307(4) 0.057(3) Uani 1 1 d .
C21 C 0.3082(4) 0.1613(11) -0.0664(6) 0.100(4) Uani 1 1 d .
H21A H 0.3077 0.1944 -0.1069 0.150 Uiso 1 1 calc R
H21B H 0.2807 0.0839 -0.0641 0.150 Uiso 1 1 calc R
H21C H 0.3406 0.1091 -0.0518 0.150 Uiso 1 1 calc R

loop_
_atom_site_aniso_label
_atom_site_aniso_U_11
_atom_site_aniso_U_22
_atom_site_aniso_U_33
_atom_site_aniso_U_23
_atom_site_aniso_U_13
_atom_site_aniso_U_12
Zn1 0.0465(10) 0.0339(10) 0.0576(12) 0.0003(5) 0.0086(7) -0.0110(5)
O1 0.077(4) 0.049(4) 0.068(4) -0.010(4) 0.007(3) -0.011(3)
O2 0.042(4) 0.057(4) 0.065(5) -0.011(3) 0.008(3) -0.013(3)
O3 0.072(5) 0.120(6) 0.075(6) -0.053(5) -0.009(4) 0.017(4)
O4 0.073(4) 0.050(4) 0.077(5) 0.026(4) 0.011(4) -0.012(3)
O5 0.063(4) 0.063(4) 0.035(4) 0.016(3) 0.000(3) -0.022(3)
N1 0.041(4) 0.038(4) 0.066(6) -0.005(4) 0.007(4) -0.016(3)
N2 0.073(6) 0.044(4) 0.077(6) -0.014(4) 0.008(5) -0.023(4)
C1 0.066(6) 0.033(5) 0.046(7) -0.013(5) -0.005(5) 0.003(5)
C2 0.055(6) 0.045(5) 0.053(7) -0.001(5) -0.007(5) -0.011(5)
C3 0.066(6) 0.061(6) 0.053(7) -0.013(5) 0.006(5) -0.017(5)
C4 0.067(7) 0.077(8) 0.071(9) -0.019(6) 0.004(6) -0.015(6)
C5 0.065(7) 0.079(8) 0.057(7) -0.050(6) -0.003(5) 0.007(6)
C6 0.056(6) 0.051(6) 0.085(9) -0.021(6) 0.007(6) 0.004(5)
C7 0.056(6) 0.060(7) 0.078(8) 0.000(6) 0.003(6) -0.006(5)
C8 0.066(7) 0.084(7) 0.055(8) -0.041(6) -0.010(6) 0.019(6)
C9 0.058(6) 0.110(8) 0.059(8) 0.032(7) -0.014(6) -0.023(6)
C10 0.049(6) 0.093(8) 0.100(10) 0.022(7) -0.017(6) -0.021(5)
C11 0.069(6) 0.044(5) 0.063(7) 0.005(5) 0.016(6) -0.016(5)
C12 0.056(6) 0.051(6) 0.075(8) -0.009(6) -0.004(6) -0.007(5)
C13 0.074(7) 0.055(6) 0.048(7) 0.025(5) -0.008(6) -0.007(5)
C14 0.076(8) 0.044(6) 0.062(8) 0.003(5) 0.023(6) 0.023(5)
C15 0.061(6) 0.042(5) 0.059(7) 0.001(5) 0.001(5) -0.011(5)
C16 0.048(5) 0.049(5) 0.066(7) -0.011(5) 0.014(5) -0.022(5)
C17 0.058(6) 0.042(6) 0.059(7) -0.002(5) 0.011(5) -0.017(5)
C18 0.052(6) 0.071(7) 0.085(8) -0.024(6) 0.026(6) -0.018(5)
C19 0.051(6) 0.047(6) 0.077(7) -0.022(6) 0.015(5) -0.020(5)
C20 0.044(5) 0.056(6) 0.074(8) -0.006(5) 0.020(5) -0.004(5)
C21 0.074(7) 0.055(6) 0.174(13) -0.062(7) 0.029(8) -0.028(5)

loop_
_atom_type_symbol
_atom_type_description
_atom_type_scat_dispersion_real
_atom_type_scat_dispersion_imag
_atom_type_scat_source
C C 0.0181 0.0091 'International Tables Vol C Tables 4.2.6.8 and 6.1.1.4'
H H 0.0000 0.0000 'International Tables Vol C Tables 4.2.6.8 and 6.1.1.4'
Zn Zn -1.5491 0.6778 'International Tables Vol C Tables 4.2.6.8 and 6.1.1.4'
N N 0.0311 0.0180 'International Tables Vol C Tables 4.2.6.8 and 6.1.1.4'
O O 0.0492 0.0322 'International Tables Vol C Tables 4.2.6.8 and 6.1.1.4'

loop_
_geom_angle_atom_site_label_1
_geom_angle_atom_site_label_2
_geom_angle_atom_site_label_3
_geom_angle
_geom_angle_site_symmetry_1
_geom_angle_site_symmetry_3
O5 Zn1 N1 103.1(3) . .
O5 Zn1 O4 160.8(2) . .
N1 Zn1 O4 96.1(3) . .
O5 Zn1 O1 88.5(2) . .
N1 Zn1 O1 101.3(3) . .
O4 Zn1 O1 88.8(3) . .
O5 Zn1 O2 87.9(2) . .
N1 Zn1 O2 98.6(3) . .
O4 Zn1 O2 88.3(2) . .
O1 Zn1 O2 160.1(2) . .
O5 Zn1 Zn1 83.50(17) . 5_675
N1 Zn1 Zn1 170.5(2) . 5_675
O4 Zn1 Zn1 77.32(17) . 5_675
O1 Zn1 Zn1 85.59(17) . 5_675
O2 Zn1 Zn1 74.59(16) . 5_675
C1 O1 Zn1 119.3(6) 5_675 .
C1 O2 Zn1 134.3(6) . .
C5 O3 C8 117.1(7) . .
C14 O4 Zn1 129.8(7) . .
C14 O5 Zn1 123.1(6) 5_675 .
C19 N1 C15 117.0(7) . .
C19 N1 Zn1 122.3(6) . .
C15 N1 Zn1 120.4(6) . .
C20 N2 N2 116.0(10) . 7
O2 C1 O1 126.2(8) . 5_675
O2 C1 C2 119.2(8) . .
O1 C1 C2 114.5(9) 5_675 .
C3 C2 C7 116.1(8) . .
C3 C2 C1 124.9(8) . .
C7 C2 C1 118.9(8) . .
C2 C3 C4 121.3(9) . .
C2 C3 H3 119.4 . .
C4 C3 H3 119.4 . .
C5 C4 C3 119.6(10) . .
C5 C4 H4 120.2 . .
C3 C4 H4 120.2 . .
C4 C5 O3 118.2(10) . .
C4 C5 C6 122.3(9) . .
O3 C5 C6 119.0(9) . .
C7 C6 C5 118.2(9) . .
C7 C6 H6 120.9 . .
C5 C6 H6 120.9 . .
C6 C7 C2 122.1(9) . .
C6 C7 H7 118.9 . .
C2 C7 H7 118.9 . .
C13 C8 C9 120.6(9) 2_644 2_644
C13 C8 O3 123.7(8) 2_644 .
C9 C8 O3 115.7(9) 2_644 .
C10 C9 C8 119.1(9) . 2_664
C10 C9 H9 120.5 . .
C8 C9 H9 120.5 2_664 .
C9 C10 C11 121.9(10) . .
C9 C10 H10 119.0 . .
C11 C10 H10 119.0 . .
C12 C11 C10 116.2(9) . .
C12 C11 C14 121.9(9) . .
C10 C11 C14 121.9(9) . .
C13 C12 C11 123.9(9) . .
C13 C12 H12 118.1 . .
C11 C12 H12 118.1 . .
C12 C13 C8 118.3(8) . 2_664
C12 C13 H13 120.9 . .
C8 C13 H13 120.9 2_664 .
O5 C14 O4 126.3(10) 5_675 .
O5 C14 C11 118.4(9) 5_675 .
O4 C14 C11 115.2(10) . .
C16 C15 N1 123.4(8) . .
C16 C15 H15 118.3 . .
N1 C15 H15 118.3 . .
C15 C16 C17 119.3(8) . .
C15 C16 H16 120.4 . .
C17 C16 H16 120.4 . .
C18 C17 C16 115.6(7) . .
C18 C17 C20 121.4(8) . .
C16 C17 C20 122.9(8) . .
C19 C18 C17 121.1(9) . .
C19 C18 H18 119.5 . .
C17 C18 H18 119.5 . .
N1 C19 C18 123.7(9) . .
N1 C19 H19 118.1 . .
C18 C19 H19 118.1 . .
N2 C20 C17 115.3(8) . .
N2 C20 C21 122.2(8) . .
C17 C20 C21 122.5(8) . .
C20 C21 H21A 109.5 . .
C20 C21 H21B 109.5 . .
H21A C21 H21B 109.5 . .
C20 C21 H21C 109.5 . .
H21A C21 H21C 109.5 . .
H21B C21 H21C 109.5 . .

loop_
_geom_bond_atom_site_label_1
_geom_bond_atom_site_label_2
_geom_bond_distance
_geom_bond_site_symmetry_2
Zn1 O5 2.024(6) .
Zn1 N1 2.033(6) .
Zn1 O4 2.040(6) .
Zn1 O1 2.045(6) .
Zn1 O2 2.055(6) .
Zn1 Zn1 2.9374(18) 5_675
O1 C1 1.276(10) 5_675
O2 C1 1.231(9) .
O3 C5 1.387(10) .
O3 C8 1.400(11) .
O4 C14 1.277(10) .
O5 C14 1.258(11) 5_675
N1 C19 1.315(10) .
N1 C15 1.371(10) .
N2 C20 1.299(10) .
N2 N2 1.381(13) 7
C1 O1 1.276(10) 5_675
C1 C2 1.485(12) .
C2 C3 1.388(10) .
C2 C7 1.437(12) .
C3 C4 1.390(12) .
C3 H3 0.9500 .
C4 C5 1.332(12) .
C4 H4 0.9500 .
C5 C6 1.392(13) .
C6 C7 1.346(11) .
C6 H6 0.9500 .
C7 H7 0.9500 .
C8 C13 1.390(12) 2_644
C8 C9 1.396(12) 2_644
C9 C10 1.359(12) .
C9 C8 1.396(12) 2_664
C9 H9 0.9500 .
C10 C11 1.421(13) .
C10 H10 0.9500 .
C11 C12 1.371(11) .
C11 C14 1.510(13) .
C12 C13 1.364(12) .
C12 H12 0.9500 .
C13 C8 1.390(12) 2_664
C13 H13 0.9500 .
C14 O5 1.258(11) 5_675
C15 C16 1.353(11) .
C15 H15 0.9500 .
C16 C17 1.420(11) .
C16 H16 0.9500 .
C17 C18 1.402(11) .
C17 C20 1.459(12) .
C18 C19 1.347(12) .
C18 H18 0.9500 .
C19 H19 0.9500 .
C20 C21 1.477(11) .
C21 H21A 0.9800 .
C21 H21B 0.9800 .
C21 H21C 0.9800 .

loop_
_geom_torsion_atom_site_label_1
_geom_torsion_atom_site_label_2
_geom_torsion_atom_site_label_3
_geom_torsion_atom_site_label_4
_geom_torsion
_geom_torsion_site_symmetry_1
_geom_torsion_site_symmetry_4
O5 Zn1 O1 C1 85.0(7) . 5_675
N1 Zn1 O1 C1 -172.0(6) . 5_675
O4 Zn1 O1 C1 -76.0(6) . 5_675
O2 Zn1 O1 C1 5.4(11) . 5_675
Zn1 Zn1 O1 C1 1.4(6) 5_675 5_675
O5 Zn1 O2 C1 -86.3(8) . .
N1 Zn1 O2 C1 170.8(8) . .
O4 Zn1 O2 C1 74.9(8) . .
O1 Zn1 O2 C1 -6.6(13) . .
Zn1 Zn1 O2 C1 -2.4(8) 5_675 .
O5 Zn1 O4 C14 6.0(12) . .
N1 Zn1 O4 C14 -171.0(7) . .
O1 Zn1 O4 C14 87.8(7) . .
O2 Zn1 O4 C14 -72.6(7) . .
Zn1 Zn1 O4 C14 2.0(7) 5_675 .
N1 Zn1 O5 C14 171.6(7) . 5_675
O4 Zn1 O5 C14 -5.4(12) . 5_675
O1 Zn1 O5 C14 -87.2(7) . 5_675
O2 Zn1 O5 C14 73.3(7) . 5_675
Zn1 Zn1 O5 C14 -1.4(6) 5_675 5_675
O5 Zn1 N1 C19 -94.3(8) . .
O4 Zn1 N1 C19 84.7(7) . .
O1 Zn1 N1 C19 174.7(7) . .
O2 Zn1 N1 C19 -4.4(8) . .
Zn1 Zn1 N1 C19 39.1(17) 5_675 .
O5 Zn1 N1 C15 79.5(6) . .
O4 Zn1 N1 C15 -101.5(7) . .
O1 Zn1 N1 C15 -11.5(7) . .
O2 Zn1 N1 C15 169.4(6) . .
Zn1 Zn1 N1 C15 -147.1(10) 5_675 .
Zn1 O2 C1 O1 2.2(15) . 5_675
Zn1 O2 C1 C2 -172.9(5) . .
O2 C1 C2 C3 169.8(8) . .
O1 C1 C2 C3 -6.0(13) 5_675 .
O2 C1 C2 C7 -6.8(13) . .
O1 C1 C2 C7 177.5(8) 5_675 .
C7 C2 C3 C4 1.1(13) . .
C1 C2 C3 C4 -175.6(9) . .
C2 C3 C4 C5 1.6(15) . .
C3 C4 C5 O3 -177.8(9) . .
C3 C4 C5 C6 -5.8(16) . .
C8 O3 C5 C4 -125.4(11) . .
C8 O3 C5 C6 62.2(12) . .
C4 C5 C6 C7 7.1(15) . .
O3 C5 C6 C7 179.1(9) . .
C5 C6 C7 C2 -4.3(13) . .
C3 C2 C7 C6 0.4(13) . .
C1 C2 C7 C6 177.3(8) . .
C5 O3 C8 C13 21.8(15) . 2_644
C5 O3 C8 C9 -159.8(10) . 2_644
C8 C9 C10 C11 -1.2(18) 2_664 .
C9 C10 C11 C12 1.3(16) . .
C9 C10 C11 C14 -179.7(9) . .
C10 C11 C12 C13 -1.8(15) . .
C14 C11 C12 C13 179.2(9) . .
C11 C12 C13 C8 2.1(15) . 2_664
Zn1 O4 C14 O5 -1.7(13) . 5_675
Zn1 O4 C14 C11 -177.2(6) . .
C12 C11 C14 O5 -4.3(13) . 5_675
C10 C11 C14 O5 176.7(8) . 5_675
C12 C11 C14 O4 171.6(8) . .
C10 C11 C14 O4 -7.4(13) . .
C19 N1 C15 C16 1.3(13) . .
Zn1 N1 C15 C16 -172.8(7) . .
N1 C15 C16 C17 0.3(13) . .
C15 C16 C17 C18 -1.1(13) . .
C15 C16 C17 C20 174.8(9) . .
C16 C17 C18 C19 0.4(14) . .
C20 C17 C18 C19 -175.6(9) . .
C15 N1 C19 C18 -2.1(14) . .
Zn1 N1 C19 C18 171.9(8) . .
C17 C18 C19 N1 1.3(16) . .
N2 N2 C20 C17 -177.5(9) 7 .
N2 N2 C20 C21 3.1(16) 7 .
C18 C17 C20 N2 174.2(9) . .
C16 C17 C20 N2 -1.5(13) . .
C18 C17 C20 C21 -6.4(15) . .
C16 C17 C20 C21 177.9(9) . .
